data_4067006
loop_
_publ_author_name
'Hudnall, Todd W.'
'Tennyson, Andrew G.'
'Bielawski, Christopher W.'

_publ_section_title
;
 A Seven-MemberedN,N&#x2032;-Diamidocarbene
;
_journal_issue 20
_journal_name_full Organometallics
_journal_page_first 4569
_journal_paper_doi 10.1021/om1007665
_journal_volume 29
_journal_year 2010
_chemical_formula_moiety 'C27 H26 N2 O2 - Rh C2 O2 Cl'
_chemical_formula_sum 'C29 H38 Cl N2 O4 Rh'
_chemical_formula_weight 616.97
_chemical_name_common 7-KetoMes-Rh(CO)2Cl
_chemical_name_systematic
; 
 ? 
;
_space_group_IT_number 11
_symmetry_cell_setting monoclinic
_symmetry_space_group_name_Hall '-P 2yb'
_symmetry_space_group_name_H-M 'P 1 21/m 1'
_atom_sites_solution_hydrogens geom
_atom_sites_solution_primary direct
_atom_sites_solution_secondary difmap
_audit_creation_method SHELXL-97
_cell_angle_alpha 90.00
_cell_angle_beta 101.503(3)
_cell_angle_gamma 90.00
_cell_formula_units_Z 2
_cell_length_a 8.4070(9)
_cell_length_b 15.2225(17)
_cell_length_c 10.5861(12)
_cell_measurement_temperature 150(2)
_cell_volume 1327.6(3)
_computing_cell_refinement 'CrystalClear (Rigaku Inc., 2008)'
_computing_data_collection 'CrystalClear (Rigaku Inc., 2008)'
_computing_data_reduction 'CrystalClear (Rigaku Inc., 2008)'
_computing_molecular_graphics 'XP SHELXTL/PC, Siemens Analytical'
_computing_structure_refinement 'XL SHELXTL/PC, Siemens Analytical'
_computing_structure_solution
;

SIR97 - Altomare A., Burla M.C., Camalli M., Cascarano G.L., Giacovazzo C., 
Guagliardi A., Moliterni A.G.G., Polidori G.,Spagna R.
;
_diffrn_ambient_temperature 150(2)
_diffrn_measured_fraction_theta_full 0.996
_diffrn_measured_fraction_theta_max 0.996
_diffrn_measurement_device_type 'Rigaku Mini CCD area detector'
_diffrn_measurement_method 'phi and omega scans'
_diffrn_radiation_monochromator graphite
_diffrn_radiation_source 'fine-focus sealed tube'
_diffrn_radiation_type MoK\a
_diffrn_radiation_wavelength 0.71075
_diffrn_reflns_av_R_equivalents 0.0174
_diffrn_reflns_av_sigmaI/netI 0.0086
_diffrn_reflns_limit_h_max 9
_diffrn_reflns_limit_h_min -9
_diffrn_reflns_limit_k_max 18
_diffrn_reflns_limit_k_min -18
_diffrn_reflns_limit_l_max 12
_diffrn_reflns_limit_l_min -12
_diffrn_reflns_number 19284
_diffrn_reflns_theta_full 25.00
_diffrn_reflns_theta_max 25.00
_diffrn_reflns_theta_min 3.13
_exptl_absorpt_coefficient_mu 0.783
_exptl_absorpt_correction_type none
_exptl_absorpt_process_details none
_exptl_crystal_colour yellow
_exptl_crystal_density_diffrn 1.543
_exptl_crystal_density_method 'not measured'
_exptl_crystal_description prism
_exptl_crystal_F_000 640
_exptl_crystal_size_max 0.48
_exptl_crystal_size_mid 0.32
_exptl_crystal_size_min 0.31
_refine_diff_density_max 0.400
_refine_diff_density_min -0.409
_refine_diff_density_rms 0.064
_refine_ls_extinction_method none
_refine_ls_goodness_of_fit_ref 1.007
_refine_ls_hydrogen_treatment constr
_refine_ls_matrix_type full
_refine_ls_number_parameters 179
_refine_ls_number_reflns 2415
_refine_ls_number_restraints 0
_refine_ls_restrained_S_all 1.007
_refine_ls_R_factor_all 0.0260
_refine_ls_R_factor_gt 0.0250
_refine_ls_shift/su_max 0.004
_refine_ls_shift/su_mean 0.000
_refine_ls_structure_factor_coef Fsqd
_refine_ls_weighting_details 'calc w=1/[\s^2^(Fo^2^)+(0.0414P)^2^+1.6506P] where P=(Fo^2^+2Fc^2^)/3'
_refine_ls_weighting_scheme calc
_refine_ls_wR_factor_gt 0.0715
_refine_ls_wR_factor_ref 0.0728
_reflns_number_gt 2329
_reflns_number_total 2415
_reflns_threshold_expression >2sigma(I)
_cod_data_source_file om1007665_si_002.cif
_cod_data_source_block 3a
_cod_depositor_comments
;
The following automatic conversions were performed:

'_symmetry_cell_setting' value 'Monoclinic' changed to 'monoclinic'
according to /home/saulius/struct/CIF-dictionaries/cif_core.dic
dictionary named 'cif_core.dic' version 2.4.1 from 2010-06-29.

Automatic conversion script
Id: cif_fix_values 1715 2011-07-08 13:25:40Z adriana 
;
_cod_original_sg_symbol_H-M P21/m
_cod_database_code 4067006

loop_
_symmetry_equiv_pos_as_xyz
'x, y, z'
'-x, y+1/2, -z'
'-x, -y, -z'
'x, -y-1/2, z'

loop_
_atom_site_label
_atom_site_type_symbol
_atom_site_fract_x
_atom_site_fract_y
_atom_site_fract_z
_atom_site_U_iso_or_equiv
_atom_site_adp_type
_atom_site_occupancy
_atom_site_symmetry_multiplicity
_atom_site_calc_flag
_atom_site_refinement_flags
Rh1 Rh 0.25347(3) 0.7500 0.38369(2) 0.02673(11) Uani 1 2 d S
Cl1 Cl 0.53578(11) 0.7500 0.45444(10) 0.0447(2) Uani 1 2 d S
O1 O 0.3086(3) 0.57638(13) -0.02658(18) 0.0506(5) Uani 1 1 d .
O3 O 0.2506(4) 0.7500 0.6662(3) 0.0809(12) Uani 1 2 d S
O4 O -0.1060(3) 0.7500 0.3184(3) 0.0588(8) Uani 1 2 d S
N1 N 0.3010(2) 0.67180(12) 0.13501(17) 0.0255(4) Uani 1 1 d .
C1 C 0.2884(4) 0.7500 0.1934(3) 0.0234(6) Uani 1 2 d S
C2 C 0.3485(3) 0.64769(16) 0.0173(2) 0.0310(5) Uani 1 1 d .
C3 C 0.4595(3) 0.70421(15) -0.0384(2) 0.0277(5) Uani 1 1 d .
C6 C 0.5648(3) 0.65969(17) -0.1017(2) 0.0369(5) Uani 1 1 d .
H6A H 0.5638 0.5986 -0.1036 0.044 Uiso 1 1 calc R
C7 C 0.6707(3) 0.70502(18) -0.1614(2) 0.0408(6) Uani 1 1 d .
H7A H 0.7424 0.6745 -0.2019 0.049 Uiso 1 1 calc R
C10 C 0.2486(5) 0.7500 0.5608(4) 0.0451(9) Uani 1 2 d S
C11 C 0.0296(5) 0.7500 0.3403(3) 0.0376(8) Uani 1 2 d S
C12 C 0.2510(3) 0.59577(14) 0.2027(2) 0.0264(5) Uani 1 1 d .
C13 C 0.0872(3) 0.57453(15) 0.1824(2) 0.0306(5) Uani 1 1 d .
C14 C 0.0423(3) 0.50742(16) 0.2567(3) 0.0354(5) Uani 1 1 d .
H14A H -0.0670 0.4931 0.2470 0.042 Uiso 1 1 calc R
C15 C 0.1552(3) 0.46123(16) 0.3446(2) 0.0354(5) Uani 1 1 d .
C16 C 0.3174(3) 0.47920(16) 0.3524(2) 0.0344(5) Uani 1 1 d .
H16A H 0.3941 0.4458 0.4076 0.041 Uiso 1 1 calc R
C17 C 0.3703(3) 0.54561(15) 0.2805(2) 0.0287(5) Uani 1 1 d .
C18 C -0.0374(3) 0.61788(18) 0.0820(3) 0.0409(6) Uani 1 1 d .
H18A H -0.1413 0.6137 0.1016 0.049 Uiso 1 1 d R
H18B H -0.0092 0.6812 0.0787 0.049 Uiso 1 1 d R
H18C H -0.0339 0.5934 -0.0001 0.049 Uiso 1 1 d R
H29A H 0.0105 0.6436 0.0184 0.049 Uiso 1 1 d R
H29B H -0.0958 0.6590 0.1224 0.049 Uiso 1 1 d R
H29C H -0.1150 0.5721 0.0413 0.049 Uiso 1 1 d R
C19 C 0.1011(4) 0.3912(2) 0.4254(3) 0.0515(7) Uani 1 1 d .
H19A H 0.1953 0.3611 0.4768 0.062 Uiso 1 1 d R
H19B H 0.0416 0.4175 0.4848 0.062 Uiso 1 1 d R
H19C H 0.0358 0.3499 0.3723 0.062 Uiso 1 1 d R
H28A H -0.0168 0.3852 0.4028 0.062 Uiso 1 1 d R
H28B H 0.1328 0.4066 0.5127 0.062 Uiso 1 1 d R
H28C H 0.1488 0.3368 0.4070 0.062 Uiso 1 1 d R
C20 C 0.5481(3) 0.55915(17) 0.2825(3) 0.0387(6) Uani 1 1 d .
H20A H 0.5761 0.6194 0.3024 0.058 Uiso 1 1 calc R
H20B H 0.5707 0.5448 0.1996 0.058 Uiso 1 1 calc R
H20C H 0.6109 0.5219 0.3469 0.058 Uiso 1 1 calc R

loop_
_atom_site_aniso_label
_atom_site_aniso_U_11
_atom_site_aniso_U_22
_atom_site_aniso_U_33
_atom_site_aniso_U_23
_atom_site_aniso_U_13
_atom_site_aniso_U_12
Rh1 0.02982(16) 0.02881(16) 0.02272(15) 0.000 0.00799(10) 0.000
Cl1 0.0338(5) 0.0518(6) 0.0458(5) 0.000 0.0019(4) 0.000
O1 0.0761(14) 0.0387(11) 0.0446(11) -0.0190(9) 0.0303(10) -0.0223(10)
O3 0.065(2) 0.148(4) 0.0292(16) 0.000 0.0088(14) 0.000
O4 0.0338(16) 0.093(3) 0.0511(17) 0.000 0.0133(13) 0.000
N1 0.0302(9) 0.0222(9) 0.0248(9) -0.0006(7) 0.0076(7) -0.0021(8)
C1 0.0208(14) 0.0244(15) 0.0245(15) 0.000 0.0034(11) 0.000
C2 0.0397(13) 0.0278(12) 0.0268(11) -0.0044(9) 0.0097(10) -0.0047(10)
C3 0.0331(12) 0.0299(12) 0.0203(10) -0.0019(9) 0.0060(8) -0.0021(10)
C6 0.0471(14) 0.0322(12) 0.0340(12) -0.0061(10) 0.0143(11) -0.0003(11)
C7 0.0421(14) 0.0472(14) 0.0377(13) -0.0043(12) 0.0195(11) 0.0029(12)
C10 0.038(2) 0.065(3) 0.033(2) 0.000 0.0110(16) 0.000
C11 0.044(2) 0.042(2) 0.0288(17) 0.000 0.0131(15) 0.000
C12 0.0335(11) 0.0202(10) 0.0271(11) -0.0028(9) 0.0098(9) -0.0020(9)
C13 0.0326(12) 0.0256(11) 0.0339(12) -0.0038(9) 0.0074(9) -0.0011(9)
C14 0.0331(12) 0.0297(12) 0.0462(14) -0.0043(11) 0.0148(11) -0.0059(10)
C15 0.0459(14) 0.0250(11) 0.0382(13) 0.0004(10) 0.0154(11) -0.0016(11)
C16 0.0418(13) 0.0265(12) 0.0344(12) 0.0028(10) 0.0064(10) 0.0043(10)
C17 0.0323(12) 0.0233(11) 0.0312(11) -0.0041(9) 0.0082(9) 0.0008(9)
C18 0.0358(13) 0.0383(14) 0.0466(15) 0.0002(12) 0.0033(11) -0.0050(11)
C19 0.0544(17) 0.0446(16) 0.0587(18) 0.0117(14) 0.0187(14) -0.0043(14)
C20 0.0315(13) 0.0355(14) 0.0489(15) -0.0013(11) 0.0074(11) 0.0023(10)

loop_
_atom_type_symbol
_atom_type_description
_atom_type_scat_dispersion_real
_atom_type_scat_dispersion_imag
_atom_type_scat_source
C C 0.0033 0.0016 'International Tables Vol C Tables 4.2.6.8 and 6.1.1.4'
H H 0.0000 0.0000 'International Tables Vol C Tables 4.2.6.8 and 6.1.1.4'
Cl Cl 0.1484 0.1585 'International Tables Vol C Tables 4.2.6.8 and 6.1.1.4'
N N 0.0061 0.0033 'International Tables Vol C Tables 4.2.6.8 and 6.1.1.4'
O O 0.0106 0.0060 'International Tables Vol C Tables 4.2.6.8 and 6.1.1.4'
Rh Rh -1.1178 0.9187 'International Tables Vol C Tables 4.2.6.8 and 6.1.1.4'

loop_
_geom_angle_atom_site_label_1
_geom_angle_atom_site_label_2
_geom_angle_atom_site_label_3
_geom_angle
_geom_angle_site_symmetry_1
_geom_angle_site_symmetry_3
C11 Rh1 C10 91.39(16) . .
C11 Rh1 C1 95.29(13) . .
C10 Rh1 C1 173.33(14) . .
C11 Rh1 Cl1 175.84(11) . .
C10 Rh1 Cl1 84.46(12) . .
C1 Rh1 Cl1 88.87(8) . .
C1 N1 C2 133.1(2) . .
C1 N1 C12 114.48(18) . .
C2 N1 C12 112.34(17) . .
N1 C1 N1 122.9(3) . 4_575
N1 C1 Rh1 118.53(13) . .
N1 C1 Rh1 118.53(13) 4_575 .
O1 C2 N1 117.6(2) . .
O1 C2 C3 121.5(2) . .
N1 C2 C3 120.47(19) . .
C6 C3 C3 119.22(15) . 4_575
C6 C3 C2 115.0(2) . .
C3 C3 C2 125.65(13) 4_575 .
C7 C6 C3 120.7(2) . .
C7 C6 H6A 119.7 . .
C3 C6 H6A 119.7 . .
C6 C7 C7 120.10(15) . 4_575
C6 C7 H7A 120.0 . .
C7 C7 H7A 120.0 4_575 .
O3 C10 Rh1 177.9(4) . .
O4 C11 Rh1 177.6(3) . .
C17 C12 C13 122.6(2) . .
C17 C12 N1 118.6(2) . .
C13 C12 N1 118.7(2) . .
C14 C13 C12 117.2(2) . .
C14 C13 C18 120.0(2) . .
C12 C13 C18 122.8(2) . .
C15 C14 C13 121.9(2) . .
C15 C14 H14A 119.0 . .
C13 C14 H14A 119.0 . .
C14 C15 C16 118.6(2) . .
C14 C15 C19 120.2(2) . .
C16 C15 C19 121.2(2) . .
C15 C16 C17 122.2(2) . .
C15 C16 H16A 118.9 . .
C17 C16 H16A 118.9 . .
C12 C17 C16 116.8(2) . .
C12 C17 C20 122.0(2) . .
C16 C17 C20 121.1(2) . .
C13 C18 H18A 111.3 . .
C13 C18 H18B 108.4 . .
H18A C18 H18B 108.2 . .
C13 C18 H18C 109.5 . .
H18A C18 H18C 112.0 . .
H18B C18 H18C 107.3 . .
C13 C18 H29A 110.9 . .
H18A C18 H29A 137.7 . .
H18B C18 H29A 55.3 . .
H18C C18 H29A 53.9 . .
C13 C18 H29B 108.9 . .
H18A C18 H29B 50.0 . .
H18B C18 H29B 61.6 . .
H18C C18 H29B 141.6 . .
H29A C18 H29B 112.6 . .
C13 C18 H29C 107.9 . .
H18A C18 H29C 59.2 . .
H18B C18 H29C 143.7 . .
H18C C18 H29C 57.7 . .
H29A C18 H29C 108.8 . .
H29B C18 H29C 107.7 . .
C15 C19 H19A 110.3 . .
C15 C19 H19B 109.5 . .
H19A C19 H19B 107.4 . .
C15 C19 H19C 110.0 . .
H19A C19 H19C 109.2 . .
H19B C19 H19C 110.5 . .
C15 C19 H28A 109.7 . .
H19A C19 H28A 139.5 . .
H19B C19 H28A 64.3 . .
H19C C19 H28A 49.4 . .
C15 C19 H28B 109.1 . .
H19A C19 H28B 62.0 . .
H19B C19 H28B 48.5 . .
H19C C19 H28B 140.4 . .
H28A C19 H28B 109.9 . .
C15 C19 H28C 108.3 . .
H19A C19 H28C 51.9 . .
H19B C19 H28C 141.7 . .
H19C C19 H28C 61.3 . .
H28A C19 H28C 108.4 . .
H28B C19 H28C 111.5 . .
C17 C20 H20A 109.5 . .
C17 C20 H20B 109.5 . .
H20A C20 H20B 109.5 . .
C17 C20 H20C 109.5 . .
H20A C20 H20C 109.5 . .
H20B C20 H20C 109.5 . .

loop_
_geom_bond_atom_site_label_1
_geom_bond_atom_site_label_2
_geom_bond_distance
_geom_bond_site_symmetry_2
Rh1 C11 1.846(4) .
Rh1 C10 1.883(4) .
Rh1 C1 2.093(3) .
Rh1 Cl1 2.3420(10) .
O1 C2 1.202(3) .
O3 C10 1.113(5) .
O4 C11 1.117(5) .
N1 C1 1.355(2) .
N1 C2 1.430(3) .
N1 C12 1.466(3) .
C1 N1 1.355(2) 4_575
C2 C3 1.476(3) .
C3 C6 1.388(3) .
C3 C3 1.394(5) 4_575
C6 C7 1.376(4) .
C6 H6A 0.9300 .
C7 C7 1.370(6) 4_575
C7 H7A 0.9300 .
C12 C17 1.393(3) .
C12 C13 1.389(3) .
C13 C14 1.386(3) .
C13 C18 1.490(3) .
C14 C15 1.382(4) .
C14 H14A 0.9300 .
C15 C16 1.377(4) .
C15 C19 1.493(3) .
C16 C17 1.391(3) .
C16 H16A 0.9300 .
C17 C20 1.505(3) .
C18 H18A 0.9399 .
C18 H18B 0.9954 .
C18 H18C 0.9511 .
C18 H29A 0.9356 .
C18 H29B 0.9490 .
C18 H29C 0.9924 .
C19 H19A 0.9801 .
C19 H19B 0.9651 .
C19 H19C 0.9429 .
C19 H28A 0.9761 .
C19 H28B 0.9390 .
C19 H28C 0.9573 .
C20 H20A 0.9600 .
C20 H20B 0.9600 .
C20 H20C 0.9600 .

loop_
_geom_torsion_atom_site_label_1
_geom_torsion_atom_site_label_2
_geom_torsion_atom_site_label_3
_geom_torsion_atom_site_label_4
_geom_torsion
_geom_torsion_site_symmetry_1
_geom_torsion_site_symmetry_4
C2 N1 C1 N1 9.5(5) . 4_575
C12 N1 C1 N1 -168.0(2) . 4_575
C2 N1 C1 Rh1 -168.9(2) . .
C12 N1 C1 Rh1 13.6(3) . .
C11 Rh1 C1 N1 -90.8(2) . .
C10 Rh1 C1 N1 89.2(2) . .
Cl1 Rh1 C1 N1 89.2(2) . .
C11 Rh1 C1 N1 90.8(2) . 4_575
C10 Rh1 C1 N1 -89.2(2) . 4_575
Cl1 Rh1 C1 N1 -89.2(2) . 4_575
C1 N1 C2 O1 -161.0(3) . .
C12 N1 C2 O1 16.5(3) . .
C1 N1 C2 C3 26.5(4) . .
C12 N1 C2 C3 -156.0(2) . .
O1 C2 C3 C6 -26.4(3) . .
N1 C2 C3 C6 145.9(2) . .
O1 C2 C3 C3 149.8(2) . 4_575
N1 C2 C3 C3 -37.9(3) . 4_575
C3 C3 C6 C7 1.4(3) 4_575 .
C2 C3 C6 C7 177.8(2) . .
C3 C6 C7 C7 -1.4(3) . 4_575
C11 Rh1 C10 O3 180.00(4) . .
C1 Rh1 C10 O3 0.00(5) . .
Cl1 Rh1 C10 O3 0.00(4) . .
C10 Rh1 C11 O4 0.000(10) . .
C1 Rh1 C11 O4 180.000(10) . .
Cl1 Rh1 C11 O4 0.000(12) . .
C1 N1 C12 C17 -99.1(3) . .
C2 N1 C12 C17 82.9(2) . .
C1 N1 C12 C13 83.5(3) . .
C2 N1 C12 C13 -94.5(2) . .
C17 C12 C13 C14 8.5(3) . .
N1 C12 C13 C14 -174.2(2) . .
C17 C12 C13 C18 -168.8(2) . .
N1 C12 C13 C18 8.5(3) . .
C12 C13 C14 C15 -1.9(4) . .
C18 C13 C14 C15 175.4(2) . .
C13 C14 C15 C16 -4.0(4) . .
C13 C14 C15 C19 178.2(2) . .
C14 C15 C16 C17 3.9(4) . .
C19 C15 C16 C17 -178.3(3) . .
C13 C12 C17 C16 -8.6(3) . .
N1 C12 C17 C16 174.1(2) . .
C13 C12 C17 C20 168.5(2) . .
N1 C12 C17 C20 -8.8(3) . .
C15 C16 C17 C12 2.2(3) . .
C15 C16 C17 C20 -174.9(2) . .
